data_7014965
loop_
_publ_author_name
'Sato, Hisako'
'Uno, Hidemitsu'
'Nakano, Haruyuki'

_publ_section_title
;
 Identification of geometrical isomers using vibrational circular
 dichroism spectroscopy: a series of mixed-ligand complexes of
 diamagnetic Co(III) ions.
;
_journal_issue 6
_journal_name_full 'Dalton transactions (Cambridge, England : 2003)'
_journal_page_first 1332
_journal_page_last 1337
_journal_paper_doi 10.1039/c0dt01342k
_journal_volume 40
_journal_year 2011
_chemical_absolute_configuration ad
_chemical_formula_moiety 'C15 H15 Co F6 O6 '
_chemical_formula_sum 'C15 H15 Co F6 O6'
_chemical_formula_weight 464.20
_space_group_IT_number 19
_symmetry_cell_setting orthorhombic
_symmetry_Int_Tables_number 19
_symmetry_space_group_name_Hall 'P 2ac 2ab'
_symmetry_space_group_name_H-M 'P 21 21 21'
_atom_sites_solution_hydrogens geom
_atom_sites_solution_primary direct
_atom_sites_solution_secondary difmap
_audit_creation_date 2010-01-29
_audit_creation_method 'by CrystalStructure 3.8.2'
_cell_angle_alpha 90.00
_cell_angle_beta 90.00
_cell_angle_gamma 90.00
_cell_formula_units_Z 4
_cell_length_a 8.0230(10)
_cell_length_b 11.9970(16)
_cell_length_c 19.429(2)
_cell_measurement_reflns_used 5337
_cell_measurement_temperature 100(2)
_cell_measurement_theta_max 27.5
_cell_measurement_theta_min 3.1
_cell_volume 1870.1(4)
_computing_cell_refinement CrystalClear
_computing_data_collection CrystalClear
_computing_data_reduction CrystalStructure
_computing_publication_material 'CrystalStructure 3.8.2'
_computing_structure_refinement SHELXL97
_computing_structure_solution SIR2004
_diffrn_ambient_temperature 100(2)
_diffrn_detector_area_resol_mean 14.7059
_diffrn_measured_fraction_theta_full 0.993
_diffrn_measured_fraction_theta_max 0.993
_diffrn_measurement_device_type 'Rigaku Mercury-8 (2x2 bin mode)'
_diffrn_measurement_method \w
_diffrn_radiation_detector CCD
_diffrn_radiation_monochromator graphite
_diffrn_radiation_source 'fine-focus sealed tube'
_diffrn_radiation_type MoK\a
_diffrn_radiation_wavelength 0.71070
_diffrn_reflns_av_R_equivalents 0.0633
_diffrn_reflns_av_sigmaI/netI 0.0975
_diffrn_reflns_limit_h_max 10
_diffrn_reflns_limit_h_min -9
_diffrn_reflns_limit_k_max 15
_diffrn_reflns_limit_k_min -12
_diffrn_reflns_limit_l_max 17
_diffrn_reflns_limit_l_min -25
_diffrn_reflns_number 10374
_diffrn_reflns_theta_full 27.50
_diffrn_reflns_theta_max 27.50
_diffrn_reflns_theta_min 3.05
_exptl_absorpt_coefficient_mu 1.004
_exptl_absorpt_correction_T_max 0.980
_exptl_absorpt_correction_T_min 0.446
_exptl_absorpt_correction_type multi-scan
_exptl_absorpt_process_details 'Jacobson, R. (1998) Private communication'
_exptl_crystal_colour green
_exptl_crystal_density_diffrn 1.649
_exptl_crystal_density_method 'not measured'
_exptl_crystal_description platelet
_exptl_crystal_F_000 936
_exptl_crystal_size_max 0.20
_exptl_crystal_size_mid 0.10
_exptl_crystal_size_min 0.02
_refine_diff_density_max 1.565
_refine_diff_density_min -0.928
_refine_diff_density_rms 0.132
_refine_ls_abs_structure_details 'Flack H D (1983), Acta Cryst. A39, 876-881'
_refine_ls_abs_structure_Flack -0.07(3)
_refine_ls_extinction_coef 0.0130(17)
_refine_ls_extinction_expression Fc^*^=kFc[1+0.001xFc^2^\l^3^/sin(2\q)]^-1/4^
_refine_ls_extinction_method SHELXL
_refine_ls_goodness_of_fit_ref 1.079
_refine_ls_hydrogen_treatment constr
_refine_ls_matrix_type full
_refine_ls_number_parameters 259
_refine_ls_number_reflns 4246
_refine_ls_number_restraints 0
_refine_ls_restrained_S_all 1.079
_refine_ls_R_factor_all 0.1075
_refine_ls_R_factor_gt 0.0735
_refine_ls_shift/su_max 0.000
_refine_ls_shift/su_mean 0.000
_refine_ls_structure_factor_coef Fsqd
_refine_ls_weighting_details 'calc w=1/[\s^2^(Fo^2^)+(0.0696P)^2^+4.3531P] where P=(Fo^2^+2Fc^2^)/3'
_refine_ls_weighting_scheme calc
_refine_ls_wR_factor_gt 0.1588
_refine_ls_wR_factor_ref 0.2031
_reflns_number_gt 2825
_reflns_number_total 4246
_reflns_threshold_expression >2sigma(I)
_cod_data_source_file C0DT01342K.TXT
_cod_data_source_block '__Co-t-c-P1'
_cod_depositor_comments
;
The following automatic conversions were performed:
'_atom_site_symetry_multiplicity' tag replaced with
'_atom_site_symmetry_multiplicity'.

Automatic conversion script
Id: cif_correct_tags 1440 2010-10-19 06:21:57Z saulius 
;
_cod_original_formula_sum 'C15 H15 Co F6 O6 '
_cod_database_code 7014965

loop_
_symmetry_equiv_pos_as_xyz
'x, y, z'
'x+1/2, -y+1/2, -z'
'-x, y+1/2, -z+1/2'
'-x+1/2, -y, z+1/2'

loop_
_atom_site_label
_atom_site_type_symbol
_atom_site_fract_x
_atom_site_fract_y
_atom_site_fract_z
_atom_site_U_iso_or_equiv
_atom_site_adp_type
_atom_site_occupancy
_atom_site_symmetry_multiplicity
_atom_site_calc_flag
_atom_site_refinement_flags
_atom_site_disorder_assembly
_atom_site_disorder_group
Co1 Co 0.70885(11) 0.79692(7) 0.23588(5) 0.0340(3) Uani 1 1 d . . .
F1 F 0.6824(7) 0.9745(4) 0.0324(3) 0.0656(15) Uani 1 1 d . . .
F2 F 0.5381(7) 0.8501(4) -0.0181(2) 0.0602(13) Uani 1 1 d . . .
F3 F 0.4257(7) 0.9569(5) 0.0560(3) 0.0671(15) Uani 1 1 d . . .
F4 F 0.9434(5) 0.7955(4) 0.4411(2) 0.0460(10) Uani 1 1 d . . .
F5 F 0.7683(5) 0.6856(4) 0.4900(2) 0.0510(11) Uani 1 1 d . . .
F6 F 0.9530(5) 0.6195(4) 0.4215(2) 0.0477(11) Uani 1 1 d . . .
O1 O 0.6184(6) 0.8688(4) 0.1582(3) 0.0386(12) Uani 1 1 d . . .
O2 O 0.7136(6) 0.6520(4) 0.1964(2) 0.0347(10) Uani 1 1 d . . .
O3 O 0.8153(6) 0.7389(4) 0.3146(2) 0.0348(11) Uani 1 1 d . . .
O4 O 0.4885(5) 0.7634(4) 0.2654(2) 0.0344(10) Uani 1 1 d . . .
O5 O 0.6867(6) 0.9305(4) 0.2839(2) 0.0374(11) Uani 1 1 d . . .
O6 O 0.9198(6) 0.8205(4) 0.1986(2) 0.0381(11) Uani 1 1 d . . .
C1 C 0.5645(9) 0.8991(7) 0.0419(4) 0.0440(17) Uani 1 1 d . . .
C2 C 0.6079(9) 0.8186(7) 0.0998(4) 0.0416(17) Uani 1 1 d . . .
C3 C 0.6352(9) 0.7098(7) 0.0843(4) 0.0430(17) Uani 1 1 d . . .
H3 H 0.6240 0.6867 0.0378 0.052 Uiso 1 1 calc R . .
C4 C 0.6794(9) 0.6294(6) 0.1339(4) 0.0366(15) Uani 1 1 d . . .
C5 C 0.6902(11) 0.5080(6) 0.1155(4) 0.0475(19) Uani 1 1 d . . .
H5A H 0.6119 0.4655 0.1440 0.071 Uiso 1 1 calc R . .
H5B H 0.8039 0.4812 0.1238 0.071 Uiso 1 1 calc R . .
H5C H 0.6620 0.4981 0.0668 0.071 Uiso 1 1 calc R . .
C6 C 0.8496(9) 0.7048(7) 0.4304(4) 0.0398(16) Uani 1 1 d . . .
C7 C 0.7333(9) 0.7210(6) 0.3700(3) 0.0353(15) Uani 1 1 d . . .
C8 C 0.5664(8) 0.7173(6) 0.3792(3) 0.0365(15) Uani 1 1 d . . .
H8 H 0.5245 0.7044 0.4243 0.044 Uiso 1 1 calc R . .
C9 C 0.4518(8) 0.7316(6) 0.3250(4) 0.0349(15) Uani 1 1 d . . .
C10 C 0.2712(9) 0.7090(7) 0.3390(4) 0.0423(16) Uani 1 1 d . . .
H10A H 0.2550 0.6291 0.3470 0.064 Uiso 1 1 calc R . .
H10B H 0.2045 0.7324 0.2993 0.064 Uiso 1 1 calc R . .
H10C H 0.2359 0.7508 0.3798 0.064 Uiso 1 1 calc R . .
C11 C 0.7717(11) 1.0969(6) 0.3367(4) 0.0457(18) Uani 1 1 d . . .
H11A H 0.7326 1.0687 0.3813 0.068 Uiso 1 1 calc R . .
H11B H 0.6858 1.1446 0.3163 0.068 Uiso 1 1 calc R . .
H11C H 0.8740 1.1402 0.3434 0.068 Uiso 1 1 calc R . .
C12 C 0.8063(9) 1.0012(6) 0.2899(4) 0.0358(15) Uani 1 1 d . . .
C13 C 0.9578(9) 0.9939(5) 0.2561(4) 0.0381(16) Uani 1 1 d . . .
H13 H 1.0355 1.0525 0.2633 0.046 Uiso 1 1 calc R . .
C14 C 1.0050(9) 0.9090(7) 0.2129(4) 0.0411(17) Uani 1 1 d . . .
C15 C 1.1737(9) 0.9127(6) 0.1769(4) 0.0437(18) Uani 1 1 d . . .
H15A H 1.1597 0.8933 0.1282 0.066 Uiso 1 1 calc R . .
H15B H 1.2495 0.8592 0.1987 0.066 Uiso 1 1 calc R . .
H15C H 1.2205 0.9879 0.1806 0.066 Uiso 1 1 calc R . .

loop_
_atom_site_aniso_label
_atom_site_aniso_U_11
_atom_site_aniso_U_22
_atom_site_aniso_U_33
_atom_site_aniso_U_23
_atom_site_aniso_U_13
_atom_site_aniso_U_12
Co1 0.0349(5) 0.0342(5) 0.0329(5) -0.0011(4) 0.0010(4) 0.0002(4)
F1 0.063(3) 0.072(3) 0.062(3) 0.029(3) -0.008(3) -0.021(3)
F2 0.078(3) 0.067(3) 0.035(2) 0.006(2) 0.000(2) 0.000(3)
F3 0.068(3) 0.086(4) 0.047(3) 0.017(3) 0.005(3) 0.032(3)
F4 0.045(2) 0.050(2) 0.043(2) 0.000(2) -0.0084(19) -0.011(2)
F5 0.042(2) 0.076(3) 0.034(2) 0.008(2) 0.0046(18) -0.001(2)
F6 0.042(2) 0.054(3) 0.047(3) 0.002(2) -0.003(2) 0.010(2)
O1 0.040(3) 0.039(3) 0.037(3) -0.004(2) 0.003(2) 0.001(2)
O2 0.034(2) 0.031(2) 0.039(3) -0.0072(19) 0.001(2) 0.002(2)
O3 0.029(2) 0.041(3) 0.035(3) -0.0024(19) 0.0003(19) 0.003(2)
O4 0.030(2) 0.041(3) 0.032(2) 0.004(2) -0.001(2) -0.0004(19)
O5 0.040(3) 0.040(3) 0.032(2) -0.0041(19) 0.001(2) -0.005(2)
O6 0.035(2) 0.040(3) 0.039(3) 0.000(2) 0.000(2) -0.002(2)
C1 0.038(4) 0.057(5) 0.037(4) 0.001(4) 0.002(3) 0.005(4)
C2 0.040(4) 0.052(5) 0.033(4) 0.001(3) 0.001(3) -0.006(4)
C3 0.054(4) 0.043(4) 0.032(4) 0.002(3) 0.005(3) 0.008(4)
C4 0.035(3) 0.041(4) 0.034(4) -0.005(3) 0.003(3) 0.005(3)
C5 0.059(5) 0.037(4) 0.046(4) -0.005(3) -0.003(4) -0.005(4)
C6 0.037(3) 0.042(4) 0.040(4) -0.002(3) 0.004(3) 0.001(4)
C7 0.042(4) 0.032(3) 0.032(3) -0.004(3) 0.004(3) -0.002(3)
C8 0.037(3) 0.041(4) 0.031(3) -0.001(3) -0.010(3) -0.006(3)
C9 0.033(3) 0.031(4) 0.041(4) 0.001(3) 0.001(3) 0.000(3)
C10 0.038(3) 0.048(4) 0.041(4) 0.002(3) 0.001(3) -0.006(4)
C11 0.060(5) 0.035(4) 0.042(4) -0.003(3) -0.001(4) 0.005(4)
C12 0.037(3) 0.031(3) 0.039(4) -0.002(3) -0.012(3) 0.009(3)
C13 0.044(4) 0.024(3) 0.047(4) 0.003(3) 0.002(3) -0.001(3)
C14 0.039(4) 0.047(4) 0.038(4) 0.009(3) 0.002(3) 0.009(3)
C15 0.040(4) 0.031(4) 0.060(5) 0.004(3) 0.010(4) 0.005(3)

loop_
_atom_type_symbol
_atom_type_description
_atom_type_scat_dispersion_real
_atom_type_scat_dispersion_imag
_atom_type_scat_source
C C 0.0033 0.0016 'International Tables Vol C Tables 4.2.6.8 and 6.1.1.4'
H H 0.0000 0.0000 'International Tables Vol C Tables 4.2.6.8 and 6.1.1.4'
Co Co 0.3494 0.9721 'International Tables Vol C Tables 4.2.6.8 and 6.1.1.4'
F F 0.0171 0.0103 'International Tables Vol C Tables 4.2.6.8 and 6.1.1.4'
O O 0.0106 0.0060 'International Tables Vol C Tables 4.2.6.8 and 6.1.1.4'

loop_
_geom_angle_atom_site_label_1
_geom_angle_atom_site_label_2
_geom_angle_atom_site_label_3
_geom_angle
_geom_angle_site_symmetry_1
_geom_angle_site_symmetry_3
_geom_angle_publ_flag
O5 Co1 O6 98.7(2) . . ?
O5 Co1 O1 88.3(2) . . ?
O6 Co1 O1 88.2(2) . . ?
O5 Co1 O3 87.4(2) . . ?
O6 Co1 O3 87.7(2) . . ?
O1 Co1 O3 173.6(2) . . ?
O5 Co1 O2 172.3(2) . . ?
O6 Co1 O2 87.9(2) . . ?
O1 Co1 O2 95.9(2) . . ?
O3 Co1 O2 88.9(2) . . ?
O5 Co1 O4 86.7(2) . . ?
O6 Co1 O4 173.8(2) . . ?
O1 Co1 O4 88.9(2) . . ?
O3 Co1 O4 95.7(2) . . ?
O2 Co1 O4 86.9(2) . . ?
C2 O1 Co1 121.2(5) . . ?
C4 O2 Co1 125.1(4) . . ?
C7 O3 Co1 120.8(4) . . ?
C9 O4 Co1 124.1(4) . . ?
C12 O5 Co1 122.8(4) . . ?
C14 O6 Co1 121.5(5) . . ?
F1 C1 F2 107.1(6) . . ?
F1 C1 F3 105.6(7) . . ?
F2 C1 F3 106.1(6) . . ?
F1 C1 C2 112.0(6) . . ?
F2 C1 C2 114.0(7) . . ?
F3 C1 C2 111.6(6) . . ?
O1 C2 C3 129.4(7) . . ?
O1 C2 C1 111.7(7) . . ?
C3 C2 C1 118.9(7) . . ?
C2 C3 C4 123.2(7) . . ?
C2 C3 H3 118.4 . . ?
C4 C3 H3 118.4 . . ?
O2 C4 C3 124.1(7) . . ?
O2 C4 C5 114.8(6) . . ?
C3 C4 C5 121.1(7) . . ?
C4 C5 H5A 109.5 . . ?
C4 C5 H5B 109.5 . . ?
H5A C5 H5B 109.5 . . ?
C4 C5 H5C 109.5 . . ?
H5A C5 H5C 109.5 . . ?
H5B C5 H5C 109.5 . . ?
F6 C6 F4 107.2(5) . . ?
F6 C6 F5 106.4(6) . . ?
F4 C6 F5 106.1(6) . . ?
F6 C6 C7 112.5(6) . . ?
F4 C6 C7 111.2(6) . . ?
F5 C6 C7 113.0(6) . . ?
O3 C7 C8 128.8(7) . . ?
O3 C7 C6 111.0(6) . . ?
C8 C7 C6 120.3(6) . . ?
C7 C8 C9 122.9(7) . . ?
C7 C8 H8 118.5 . . ?
C9 C8 H8 118.5 . . ?
O4 C9 C8 125.1(6) . . ?
O4 C9 C10 116.7(6) . . ?
C8 C9 C10 118.3(6) . . ?
C9 C10 H10A 109.5 . . ?
C9 C10 H10B 109.5 . . ?
H10A C10 H10B 109.5 . . ?
C9 C10 H10C 109.5 . . ?
H10A C10 H10C 109.5 . . ?
H10B C10 H10C 109.5 . . ?
C12 C11 H11A 109.5 . . ?
C12 C11 H11B 109.5 . . ?
H11A C11 H11B 109.5 . . ?
C12 C11 H11C 109.5 . . ?
H11A C11 H11C 109.5 . . ?
H11B C11 H11C 109.5 . . ?
O5 C12 C13 124.8(6) . . ?
O5 C12 C11 115.1(7) . . ?
C13 C12 C11 120.1(7) . . ?
C14 C13 C12 125.4(7) . . ?
C14 C13 H13 117.3 . . ?
C12 C13 H13 117.3 . . ?
O6 C14 C13 126.5(7) . . ?
O6 C14 C15 113.3(7) . . ?
C13 C14 C15 120.2(7) . . ?
C14 C15 H15A 109.5 . . ?
C14 C15 H15B 109.5 . . ?
H15A C15 H15B 109.5 . . ?
C14 C15 H15C 109.5 . . ?
H15A C15 H15C 109.5 . . ?
H15B C15 H15C 109.5 . . ?

loop_
_geom_bond_atom_site_label_1
_geom_bond_atom_site_label_2
_geom_bond_distance
_geom_bond_site_symmetry_2
_geom_bond_publ_flag
Co1 O5 1.862(5) . ?
Co1 O6 1.863(5) . ?
Co1 O1 1.883(5) . ?
Co1 O3 1.885(5) . ?
Co1 O2 1.901(4) . ?
Co1 O4 1.901(4) . ?
F1 C1 1.322(9) . ?
F2 C1 1.323(9) . ?
F3 C1 1.341(9) . ?
F4 C6 1.339(8) . ?
F5 C6 1.348(8) . ?
F6 C6 1.330(8) . ?
O1 C2 1.287(8) . ?
O2 C4 1.275(8) . ?
O3 C7 1.280(8) . ?
O4 C9 1.255(8) . ?
O5 C12 1.286(8) . ?
O6 C14 1.292(9) . ?
C1 C2 1.523(11) . ?
C2 C3 1.357(11) . ?
C3 C4 1.408(10) . ?
C3 H3 0.9500 . ?
C4 C5 1.502(10) . ?
C5 H5A 0.9800 . ?
C5 H5B 0.9800 . ?
C5 H5C 0.9800 . ?
C6 C7 1.512(10) . ?
C7 C8 1.352(10) . ?
C8 C9 1.408(9) . ?
C8 H8 0.9500 . ?
C9 C10 1.499(9) . ?
C10 H10A 0.9800 . ?
C10 H10B 0.9800 . ?
C10 H10C 0.9800 . ?
C11 C12 1.491(9) . ?
C11 H11A 0.9800 . ?
C11 H11B 0.9800 . ?
C11 H11C 0.9800 . ?
C12 C13 1.384(10) . ?
C13 C14 1.374(10) . ?
C13 H13 0.9500 . ?
C14 C15 1.524(10) . ?
C15 H15A 0.9800 . ?
C15 H15B 0.9800 . ?
C15 H15C 0.9800 . ?

loop_
_geom_torsion_atom_site_label_1
_geom_torsion_atom_site_label_2
_geom_torsion_atom_site_label_3
_geom_torsion_atom_site_label_4
_geom_torsion
_geom_torsion_site_symmetry_1
_geom_torsion_site_symmetry_2
_geom_torsion_site_symmetry_3
_geom_torsion_site_symmetry_4
_geom_torsion_publ_flag
O5 Co1 O1 C2 175.5(5) . . . . ?
O6 Co1 O1 C2 76.8(6) . . . . ?
O2 Co1 O1 C2 -11.0(6) . . . . ?
O4 Co1 O1 C2 -97.8(6) . . . . ?
O6 Co1 O2 C4 -81.4(6) . . . . ?
O1 Co1 O2 C4 6.6(6) . . . . ?
O3 Co1 O2 C4 -169.2(6) . . . . ?
O4 Co1 O2 C4 95.1(6) . . . . ?
O5 Co1 O3 C7 69.3(5) . . . . ?
O6 Co1 O3 C7 168.1(5) . . . . ?
O2 Co1 O3 C7 -103.9(5) . . . . ?
O4 Co1 O3 C7 -17.1(5) . . . . ?
O5 Co1 O4 C9 -76.7(5) . . . . ?
O1 Co1 O4 C9 -165.0(5) . . . . ?
O3 Co1 O4 C9 10.4(5) . . . . ?
O2 Co1 O4 C9 99.0(5) . . . . ?
O6 Co1 O5 C12 -7.2(5) . . . . ?
O1 Co1 O5 C12 -95.1(5) . . . . ?
O3 Co1 O5 C12 80.1(5) . . . . ?
O4 Co1 O5 C12 176.0(5) . . . . ?
O5 Co1 O6 C14 3.1(5) . . . . ?
O1 Co1 O6 C14 91.1(5) . . . . ?
O3 Co1 O6 C14 -84.0(5) . . . . ?
O2 Co1 O6 C14 -172.9(5) . . . . ?
Co1 O1 C2 C3 9.0(11) . . . . ?
Co1 O1 C2 C1 -168.5(4) . . . . ?
F1 C1 C2 O1 63.7(8) . . . . ?
F2 C1 C2 O1 -174.5(6) . . . . ?
F3 C1 C2 O1 -54.3(9) . . . . ?
F1 C1 C2 C3 -114.0(8) . . . . ?
F2 C1 C2 C3 7.8(10) . . . . ?
F3 C1 C2 C3 127.9(8) . . . . ?
O1 C2 C3 C4 1.3(13) . . . . ?
C1 C2 C3 C4 178.6(7) . . . . ?
Co1 O2 C4 C3 1.1(10) . . . . ?
Co1 O2 C4 C5 -179.3(5) . . . . ?
C2 C3 C4 O2 -7.0(12) . . . . ?
C2 C3 C4 C5 173.3(8) . . . . ?
Co1 O3 C7 C8 14.3(10) . . . . ?
Co1 O3 C7 C6 -164.7(4) . . . . ?
F6 C6 C7 O3 -59.4(8) . . . . ?
F4 C6 C7 O3 60.8(7) . . . . ?
F5 C6 C7 O3 -179.9(6) . . . . ?
F6 C6 C7 C8 121.5(7) . . . . ?
F4 C6 C7 C8 -118.2(8) . . . . ?
F5 C6 C7 C8 1.0(10) . . . . ?
O3 C7 C8 C9 1.2(13) . . . . ?
C6 C7 C8 C9 -179.9(7) . . . . ?
Co1 O4 C9 C8 0.9(10) . . . . ?
Co1 O4 C9 C10 180.0(5) . . . . ?
C7 C8 C9 O4 -9.9(12) . . . . ?
C7 C8 C9 C10 171.0(7) . . . . ?
Co1 O5 C12 C13 7.5(9) . . . . ?
Co1 O5 C12 C11 -173.3(4) . . . . ?
O5 C12 C13 C14 -2.1(12) . . . . ?
C11 C12 C13 C14 178.7(7) . . . . ?
Co1 O6 C14 C13 1.0(10) . . . . ?
Co1 O6 C14 C15 -179.7(5) . . . . ?
C12 C13 C14 O6 -2.7(12) . . . . ?
C12 C13 C14 C15 178.1(7) . . . . ?
